data_4315049
loop_
_publ_author_name
'Jianfeng Li'
'Bruce C. Noll'
'Allen G. Oliver'
'Guillermo Ferraudi'
'A. Graham Lappin'
'W. Robert Scheidt'

_publ_section_title
;
 Oxygenation of Cobalt Porphyrinates: Coordination or Oxidation?
;
_journal_name_full 'Inorganic Chemistry'
_journal_page_first 2398
_journal_page_last 2406
_journal_paper_doi 10.1021/ic902309f
_journal_volume 49
_journal_year 2010
_chemical_formula_moiety 'C68 H70 Co N10 O4, 2(C2 O H6)'
_chemical_formula_sum 'C72 H82 Co N10 O6'
_chemical_formula_weight 1242.41
_chemical_name_common '[Co(TpivPP)(2-MeIm)]2EtOH'
_chemical_name_systematic
; 
 ? 
;
_space_group_IT_number 15
_space_group_name_Hall '-C 2yc'
_symmetry_cell_setting monoclinic
_symmetry_space_group_name_Hall '-C 2yc'
_symmetry_space_group_name_H-M 'C 1 2/c 1'
_atom_sites_solution_hydrogens geom
_atom_sites_solution_primary direct
_atom_sites_solution_secondary difmap
_audit_creation_method SHELXL-97
_cell_angle_alpha 90.00
_cell_angle_beta 90.8340(10)
_cell_angle_gamma 90.00
_cell_formula_units_Z 4
_cell_length_a 18.5616(7)
_cell_length_b 19.6540(7)
_cell_length_c 17.8515(6)
_cell_measurement_reflns_used 9762
_cell_measurement_temperature 100(2)
_cell_measurement_theta_max 27.1485
_cell_measurement_theta_min 2.2820
_cell_volume 6511.7(4)
_computing_cell_refinement 'APEX2/SAINT (Bruker, 2007)'
_computing_data_collection 'APEX2 (Bruker, 2008)'
_computing_data_reduction 'SAINT/XPREP (Bruker, 2007; Sheldrick, 2008)'
_computing_molecular_graphics 'XP (Sheldrick, 2008)'
_computing_publication_material 'XCIF (Sheldrick, 2008)/enCIFer (CCDC, 2005)'
_computing_structure_refinement 'XL (Sheldrick, 2008)'
_computing_structure_solution 'XS (Sheldrick, 2008)'
_diffrn_ambient_temperature 100(2)
_diffrn_measured_fraction_theta_full 0.995
_diffrn_measured_fraction_theta_max 0.995
_diffrn_measurement_device_type 'Brucker d8 ApexII CCD diffractometer'
_diffrn_measurement_method '\f and \w scans'
_diffrn_radiation_monochromator graphite
_diffrn_radiation_source 'fine-focus sealed tube'
_diffrn_radiation_type MoK\a
_diffrn_radiation_wavelength 0.71073
_diffrn_reflns_av_R_equivalents 0.0276
_diffrn_reflns_av_sigmaI/netI 0.0163
_diffrn_reflns_limit_h_max 23
_diffrn_reflns_limit_h_min -23
_diffrn_reflns_limit_k_max 25
_diffrn_reflns_limit_k_min -25
_diffrn_reflns_limit_l_max 22
_diffrn_reflns_limit_l_min -22
_diffrn_reflns_number 61966
_diffrn_reflns_theta_full 27.19
_diffrn_reflns_theta_max 27.19
_diffrn_reflns_theta_min 1.51
_exptl_absorpt_coefficient_mu 0.324
_exptl_absorpt_correction_T_max 0.9350
_exptl_absorpt_correction_T_min 0.8546
_exptl_absorpt_correction_type multi-scan
_exptl_absorpt_process_details 'Sheldrick, G. M. (2008) SADABS. University of G\"ottingen, Germany.'
_exptl_crystal_colour black
_exptl_crystal_density_diffrn 1.267
_exptl_crystal_density_method 'not measured'
_exptl_crystal_description block
_exptl_crystal_F_000 2636
_exptl_crystal_size_max 0.50
_exptl_crystal_size_mid 0.22
_exptl_crystal_size_min 0.21
_refine_diff_density_max 0.701
_refine_diff_density_min -0.536
_refine_diff_density_rms 0.097
_refine_ls_extinction_method none
_refine_ls_goodness_of_fit_ref 1.074
_refine_ls_hydrogen_treatment constr
_refine_ls_matrix_type full
_refine_ls_number_parameters 446
_refine_ls_number_reflns 7221
_refine_ls_number_restraints 0
_refine_ls_restrained_S_all 1.074
_refine_ls_R_factor_all 0.0539
_refine_ls_R_factor_gt 0.0459
_refine_ls_shift/su_max 0.002
_refine_ls_shift/su_mean 0.000
_refine_ls_structure_factor_coef Fsqd
_refine_ls_weighting_details 'calc w=1/[\s^2^(Fo^2^)+(0.0730P)^2^+10.9912P] where P=(Fo^2^+2Fc^2^)/3'
_refine_ls_weighting_scheme calc
_refine_ls_wR_factor_gt 0.1292
_refine_ls_wR_factor_ref 0.1400
_reflns_number_gt 6355
_reflns_number_total 7221
_reflns_threshold_expression >2sigma(I)
_cod_data_source_file ic902309f_si_001_1.cif
_cod_data_source_block jfli48_0m
_cod_database_code 4315049

loop_
_symmetry_equiv_pos_as_xyz
'x, y, z'
'-x, y, -z+1/2'
'x+1/2, y+1/2, z'
'-x+1/2, y+1/2, -z+1/2'
'-x, -y, -z'
'x, -y, z-1/2'
'-x+1/2, -y+1/2, -z'
'x+1/2, -y+1/2, z-1/2'

loop_
_atom_site_label
_atom_site_type_symbol
_atom_site_fract_x
_atom_site_fract_y
_atom_site_fract_z
_atom_site_U_iso_or_equiv
_atom_site_adp_type
_atom_site_occupancy
_atom_site_symmetry_multiplicity
_atom_site_calc_flag
_atom_site_refinement_flags
_atom_site_disorder_assembly
_atom_site_disorder_group
Co1 Co 0.5000 0.634368(16) 0.7500 0.01623(11) Uani 1 2 d S . .
N1 N 0.59758(8) 0.64400(7) 0.70774(8) 0.0192(3) Uani 1 1 d . . .
N2 N 0.54141(8) 0.63937(7) 0.85244(8) 0.0187(3) Uani 1 1 d . . .
N5 N 0.72950(9) 0.76772(9) 0.87945(11) 0.0339(4) Uani 1 1 d . . .
H5A H 0.6831 0.7620 0.8864 0.041 Uiso 1 1 calc R . .
N6 N 0.38735(11) 0.75656(9) 0.99881(9) 0.0348(4) Uani 1 1 d . . .
H6A H 0.3914 0.7501 0.9503 0.042 Uiso 1 1 calc R . .
O1 O 0.81495(10) 0.84508(12) 0.86136(16) 0.0750(8) Uani 1 1 d . . .
O2 O 0.38078(15) 0.84005(12) 1.08467(12) 0.0760(8) Uani 1 1 d . . .
C(A1 C 0.61627(10) 0.64449(9) 0.63329(10) 0.0210(4) Uani 1 1 d . . .
C(A2 C 0.66195(10) 0.64789(9) 0.74637(10) 0.0210(4) Uani 1 1 d . . .
C(A3 C 0.61309(10) 0.63985(9) 0.87260(10) 0.0207(4) Uani 1 1 d . . .
C(A4 C 0.50537(10) 0.63609(9) 0.91923(10) 0.0210(4) Uani 1 1 d . . .
C(B1 C 0.69306(10) 0.64994(10) 0.62586(10) 0.0260(4) Uani 1 1 d . . .
H(BA H 0.7189 0.6514 0.5803 0.031 Uiso 1 1 calc R . .
C(B2 C 0.72145(10) 0.65260(10) 0.69564(10) 0.0260(4) Uani 1 1 d . . .
H(BB H 0.7710 0.6568 0.7089 0.031 Uiso 1 1 calc R . .
C(B3 C 0.62192(11) 0.63573(10) 0.95290(10) 0.0261(4) Uani 1 1 d . . .
H(BC H 0.6662 0.6348 0.9802 0.031 Uiso 1 1 calc R . .
C(B4 C 0.55535(11) 0.63347(10) 0.98157(10) 0.0263(4) Uani 1 1 d . . .
H(BD H 0.5436 0.6307 1.0331 0.032 Uiso 1 1 calc R . .
C(M1 C 0.67040(10) 0.64497(9) 0.82384(10) 0.0207(3) Uani 1 1 d . . .
C(M2 C 0.43127(10) 0.63805(9) 0.92717(10) 0.0206(3) Uani 1 1 d . . .
C5 C 0.74496(10) 0.64812(10) 0.85637(10) 0.0245(4) Uani 1 1 d . . .
C6 C 0.77301(10) 0.70904(11) 0.88403(10) 0.0285(4) Uani 1 1 d . . .
C7 C 0.84225(12) 0.71101(13) 0.91527(12) 0.0388(5) Uani 1 1 d . . .
H7A H 0.8606 0.7521 0.9361 0.047 Uiso 1 1 calc R . .
C8 C 0.88396(12) 0.65296(14) 0.91575(14) 0.0453(6) Uani 1 1 d . . .
H8A H 0.9315 0.6545 0.9361 0.054 Uiso 1 1 calc R . .
C9 C 0.85761(13) 0.59301(14) 0.88712(16) 0.0476(6) Uani 1 1 d . . .
H9A H 0.8871 0.5535 0.8868 0.057 Uiso 1 1 calc R . .
C10 C 0.78802(12) 0.59024(12) 0.85867(13) 0.0360(5) Uani 1 1 d . . .
H10A H 0.7694 0.5483 0.8405 0.043 Uiso 1 1 calc R . .
C11 C 0.75169(11) 0.83153(12) 0.86555(11) 0.0314(4) Uani 1 1 d . . .
C12 C 0.69464(12) 0.88669(12) 0.85545(12) 0.0344(5) Uani 1 1 d . . .
C13 C 0.70801(18) 0.93772(17) 0.91936(18) 0.0648(9) Uani 1 1 d . . .
H13A H 0.6992 0.9155 0.9675 0.097 Uiso 1 1 calc R . .
H13B H 0.6753 0.9766 0.9133 0.097 Uiso 1 1 calc R . .
H13C H 0.7580 0.9536 0.9180 0.097 Uiso 1 1 calc R . .
C14 C 0.70830(14) 0.92128(14) 0.78052(15) 0.0463(6) Uani 1 1 d . . .
H14A H 0.6994 0.8888 0.7397 0.069 Uiso 1 1 calc R . .
H14B H 0.7584 0.9369 0.7790 0.069 Uiso 1 1 calc R . .
H14C H 0.6759 0.9603 0.7746 0.069 Uiso 1 1 calc R . .
C15 C 0.61773(13) 0.86017(13) 0.85771(17) 0.0462(6) Uani 1 1 d . . .
H15A H 0.6099 0.8276 0.8168 0.069 Uiso 1 1 calc R . .
H15B H 0.5840 0.8983 0.8520 0.069 Uiso 1 1 calc R . .
H15C H 0.6097 0.8375 0.9058 0.069 Uiso 1 1 calc R . .
C16 C 0.40193(10) 0.63577(10) 1.00503(10) 0.0245(4) Uani 1 1 d . . .
C17 C 0.38210(11) 0.69596(11) 1.04098(10) 0.0295(4) Uani 1 1 d . . .
C18 C 0.35825(12) 0.69438(15) 1.11477(11) 0.0415(6) Uani 1 1 d . . .
H18A H 0.3447 0.7353 1.1392 0.050 Uiso 1 1 calc R . .
C19 C 0.35457(12) 0.63313(15) 1.15177(12) 0.0451(7) Uani 1 1 d . . .
H19A H 0.3388 0.6321 1.2021 0.054 Uiso 1 1 calc R . .
C20 C 0.37332(11) 0.57335(14) 1.11721(12) 0.0417(6) Uani 1 1 d . . .
H20A H 0.3703 0.5314 1.1434 0.050 Uiso 1 1 calc R . .
C21 C 0.39676(11) 0.57467(12) 1.04338(11) 0.0317(4) Uani 1 1 d . . .
H21A H 0.4093 0.5334 1.0192 0.038 Uiso 1 1 calc R . .
C22 C 0.38732(13) 0.82211(12) 1.01965(13) 0.0405(5) Uani 1 1 d . . .
C23 C 0.39242(13) 0.87363(11) 0.95553(15) 0.0402(5) Uani 1 1 d . . .
C24 C 0.44803(15) 0.92796(15) 0.9772(2) 0.0664(10) Uani 1 1 d . . .
H24A H 0.4352 0.9482 1.0254 0.100 Uiso 1 1 calc R . .
H24B H 0.4486 0.9634 0.9386 0.100 Uiso 1 1 calc R . .
H24C H 0.4958 0.9070 0.9815 0.100 Uiso 1 1 calc R . .
C25 C 0.31740(13) 0.90589(13) 0.94844(16) 0.0453(6) Uani 1 1 d . . .
H25A H 0.2820 0.8707 0.9355 0.068 Uiso 1 1 calc R . .
H25B H 0.3177 0.9407 0.9091 0.068 Uiso 1 1 calc R . .
H25C H 0.3046 0.9269 0.9962 0.068 Uiso 1 1 calc R . .
C26 C 0.41370(15) 0.84311(13) 0.88003(15) 0.0469(6) Uani 1 1 d . . .
H26A H 0.3787 0.8081 0.8653 0.070 Uiso 1 1 calc R . .
H26B H 0.4617 0.8227 0.8846 0.070 Uiso 1 1 calc R . .
H26C H 0.4142 0.8790 0.8420 0.070 Uiso 1 1 calc R . .
C2 C 0.4482(2) 0.4264(2) 0.8017(2) 0.0242(7) Uani 0.50 1 d P A -1
H2A H 0.4217 0.3933 0.8286 0.029 Uiso 0.50 1 calc PR A -1
C1 C 0.4427(3) 0.4944(2) 0.8064(3) 0.0232(9) Uani 0.50 1 d P . -1
H1A H 0.4109 0.5177 0.8388 0.028 Uiso 0.50 1 calc PR . -1
C3 C 0.5237(2) 0.47568(19) 0.7246(2) 0.0202(7) Uani 0.50 1 d P . -1
C4 C 0.5798(3) 0.4814(2) 0.6672(3) 0.0293(10) Uani 0.50 1 d P B -1
H4A H 0.5890 0.5295 0.6567 0.044 Uiso 0.50 1 calc PR B -1
H4B H 0.5634 0.4587 0.6212 0.044 Uiso 0.50 1 calc PR B -1
H4C H 0.6242 0.4598 0.6856 0.044 Uiso 0.50 1 calc PR B -1
N3 N 0.4895(4) 0.52595(15) 0.7579(5) 0.0200(12) Uani 0.50 1 d P . .
N4 N 0.5000 0.41514(11) 0.7500 0.0226(4) Uani 1 2 d S . .
H4D H 0.5155 0.3750 0.7355 0.027 Uiso 0.50 1 calc PR A .
O1S O 0.55101(19) 0.70422(17) 0.1880(2) 0.0482(9) Uani 0.50 1 d P . .
C1S C 0.5267(3) 0.76142(18) 0.2187(3) 0.1060(18) Uani 1 1 d . . .
C3S C 0.5000 0.9840(7) 0.2500 0.162(4) Uani 1 2 d S . .
O2S O 0.460(2) 0.9554(19) 0.1660(13) 0.057(3) Uani 0.203(11) 1 d P C 1
C2S C 0.4757(14) 0.9451(12) 0.2265(14) 0.037(2) Uani 0.203(11) 1 d P . 1
O2SB O 0.4474(14) 0.9593(12) 0.1488(10) 0.057(3) Uani 0.297(11) 1 d P C 2
C2SB C 0.4484(9) 0.9387(7) 0.2269(8) 0.037(2) Uani 0.297(11) 1 d P C 2

loop_
_atom_site_aniso_label
_atom_site_aniso_U_11
_atom_site_aniso_U_22
_atom_site_aniso_U_33
_atom_site_aniso_U_23
_atom_site_aniso_U_13
_atom_site_aniso_U_12
Co1 0.01839(18) 0.01845(18) 0.01185(16) 0.000 -0.00008(11) 0.000
N1 0.0219(7) 0.0217(7) 0.0140(6) 0.0006(5) 0.0005(5) 0.0006(6)
N2 0.0208(7) 0.0200(7) 0.0153(7) -0.0001(5) 0.0004(5) -0.0008(5)
N5 0.0178(8) 0.0367(10) 0.0470(10) -0.0149(8) -0.0016(7) -0.0021(7)
N6 0.0501(11) 0.0348(9) 0.0194(8) -0.0063(7) 0.0021(7) 0.0049(8)
O1 0.0260(9) 0.0735(14) 0.126(2) 0.0606(15) 0.0031(11) -0.0076(9)
O2 0.120(2) 0.0624(13) 0.0451(11) -0.0284(10) -0.0201(12) 0.0339(13)
C(A1 0.0234(9) 0.0230(8) 0.0166(8) 0.0010(6) 0.0024(7) 0.0004(7)
C(A2 0.0209(9) 0.0228(8) 0.0192(8) 0.0011(6) 0.0000(7) -0.0003(7)
C(A3 0.0238(9) 0.0217(8) 0.0166(8) 0.0001(6) -0.0025(7) 0.0004(6)
C(A4 0.0264(9) 0.0218(8) 0.0148(8) 0.0003(6) -0.0005(7) -0.0004(7)
C(B1 0.0237(9) 0.0347(10) 0.0198(8) 0.0013(7) 0.0043(7) -0.0014(8)
C(B2 0.0212(9) 0.0344(10) 0.0223(9) 0.0015(7) 0.0016(7) -0.0011(7)
C(B3 0.0263(10) 0.0351(10) 0.0168(8) 0.0009(7) -0.0035(7) 0.0008(8)
C(B4 0.0287(10) 0.0357(10) 0.0145(8) 0.0023(7) -0.0018(7) -0.0003(8)
C(M1 0.0210(9) 0.0223(8) 0.0187(8) -0.0001(6) -0.0028(6) -0.0001(6)
C(M2 0.0253(9) 0.0216(8) 0.0149(8) 0.0004(6) 0.0024(6) -0.0004(7)
C5 0.0205(9) 0.0360(10) 0.0170(8) 0.0027(7) -0.0013(6) 0.0010(7)
C6 0.0216(9) 0.0407(11) 0.0232(9) -0.0041(8) -0.0025(7) 0.0009(8)
C7 0.0267(11) 0.0561(14) 0.0334(11) -0.0009(10) -0.0091(8) -0.0047(10)
C8 0.0249(11) 0.0647(16) 0.0460(13) 0.0215(12) -0.0126(9) -0.0010(10)
C9 0.0314(12) 0.0481(14) 0.0631(16) 0.0223(12) -0.0068(11) 0.0093(10)
C10 0.0308(11) 0.0347(11) 0.0423(12) 0.0101(9) -0.0025(9) 0.0033(9)
C11 0.0250(10) 0.0471(12) 0.0223(9) 0.0023(8) 0.0018(7) -0.0034(9)
C12 0.0305(11) 0.0384(11) 0.0345(11) -0.0082(9) 0.0075(8) -0.0011(9)
C13 0.069(2) 0.0660(19) 0.0600(18) -0.0330(15) 0.0136(15) -0.0074(15)
C14 0.0422(13) 0.0491(14) 0.0479(14) 0.0111(11) 0.0040(11) 0.0114(11)
C15 0.0260(11) 0.0486(14) 0.0643(17) 0.0009(12) 0.0081(11) 0.0064(10)
C16 0.0223(9) 0.0365(10) 0.0146(8) 0.0041(7) 0.0011(6) 0.0003(7)
C17 0.0289(10) 0.0440(12) 0.0158(8) -0.0009(8) 0.0010(7) 0.0042(8)
C18 0.0343(11) 0.0736(17) 0.0166(9) -0.0038(10) 0.0022(8) 0.0139(11)
C19 0.0248(10) 0.093(2) 0.0170(9) 0.0134(10) 0.0037(8) 0.0096(11)
C20 0.0255(10) 0.0699(17) 0.0297(11) 0.0265(11) -0.0004(8) -0.0013(10)
C21 0.0268(10) 0.0422(12) 0.0263(9) 0.0105(8) 0.0008(7) -0.0001(8)
C22 0.0387(12) 0.0422(12) 0.0401(12) -0.0137(10) -0.0130(9) 0.0115(10)
C23 0.0298(11) 0.0320(11) 0.0584(15) -0.0040(10) -0.0154(10) 0.0023(9)
C24 0.0384(14) 0.0435(14) 0.116(3) -0.0064(16) -0.0380(16) -0.0005(11)
C25 0.0302(12) 0.0405(13) 0.0648(16) -0.0037(11) -0.0142(11) 0.0031(10)
C26 0.0500(15) 0.0389(13) 0.0518(14) 0.0143(11) 0.0039(11) 0.0006(11)
C2 0.0221(17) 0.0290(19) 0.0216(17) 0.0024(14) -0.0006(13) -0.0018(14)
C1 0.023(2) 0.031(2) 0.0158(19) -0.0003(18) 0.0043(18) -0.0027(19)
C3 0.0177(17) 0.0219(19) 0.0208(16) 0.0006(15) -0.0025(14) 0.0016(15)
C4 0.030(2) 0.022(2) 0.036(3) 0.0030(18) 0.014(2) 0.0027(17)
N3 0.016(4) 0.0242(13) 0.020(4) -0.0015(15) -0.001(2) 0.0001(13)
N4 0.0225(11) 0.0196(10) 0.0258(11) 0.000 -0.0003(8) 0.000
O1S 0.046(2) 0.0292(16) 0.070(2) 0.0069(15) 0.0315(17) 0.0028(14)
C1S 0.149(4) 0.0498(19) 0.122(4) 0.022(2) 0.093(3) 0.032(2)
C3S 0.090(7) 0.180(11) 0.216(12) 0.000 0.042(7) 0.000
O2S 0.101(9) 0.051(4) 0.018(7) 0.002(5) -0.029(5) -0.011(5)
C2S 0.033(8) 0.043(4) 0.035(3) 0.000(3) -0.026(6) 0.001(6)
O2SB 0.101(9) 0.051(4) 0.018(7) 0.002(5) -0.029(5) -0.011(5)
C2SB 0.033(8) 0.043(4) 0.035(3) 0.000(3) -0.026(6) 0.001(6)

loop_
_atom_type_symbol
_atom_type_description
_atom_type_scat_dispersion_real
_atom_type_scat_dispersion_imag
_atom_type_scat_source
C C 0.0033 0.0016 'International Tables Vol C Tables 4.2.6.8 and 6.1.1.4'
H H 0.0000 0.0000 'International Tables Vol C Tables 4.2.6.8 and 6.1.1.4'
N N 0.0061 0.0033 'International Tables Vol C Tables 4.2.6.8 and 6.1.1.4'
O O 0.0106 0.0060 'International Tables Vol C Tables 4.2.6.8 and 6.1.1.4'
Co Co 0.3494 0.9721 'International Tables Vol C Tables 4.2.6.8 and 6.1.1.4'

loop_
_geom_angle_atom_site_label_1
_geom_angle_atom_site_label_2
_geom_angle_atom_site_label_3
_geom_angle
_geom_angle_site_symmetry_1
_geom_angle_site_symmetry_3
_geom_angle_publ_flag
N2 Co1 N2 174.29(8) . 2_656 ?
N2 Co1 N1 89.33(6) . 2_656 ?
N2 Co1 N1 90.13(6) 2_656 2_656 ?
N2 Co1 N1 90.12(6) . . ?
N2 Co1 N1 89.33(6) 2_656 . ?
N1 Co1 N1 169.04(9) 2_656 . ?
N2 Co1 N3 91.3(3) . . ?
N2 Co1 N3 94.4(3) 2_656 . ?
N1 Co1 N3 89.14(12) 2_656 . ?
N1 Co1 N3 101.82(13) . . ?
N2 Co1 N3 94.4(3) . 2_656 ?
N2 Co1 N3 91.3(3) 2_656 2_656 ?
N1 Co1 N3 101.82(13) 2_656 2_656 ?
N1 Co1 N3 89.14(12) . 2_656 ?
N3 Co1 N3 13.0(2) . 2_656 ?
C(A2 N1 C(A1 104.75(15) . . ?
C(A2 N1 Co1 127.43(12) . . ?
C(A1 N1 Co1 127.74(12) . . ?
C(A3 N2 C(A4 104.74(14) . . ?
C(A3 N2 Co1 127.25(12) . . ?
C(A4 N2 Co1 127.71(13) . . ?
C11 N5 C6 126.67(17) . . ?
C11 N5 H5A 116.7 . . ?
C6 N5 H5A 116.7 . . ?
C22 N6 C17 131.44(18) . . ?
C22 N6 H6A 114.3 . . ?
C17 N6 H6A 114.3 . . ?
N1 C(A1 C(M2 125.60(17) . 2_656 ?
N1 C(A1 C(B1 110.69(16) . . ?
C(M2 C(A1 C(B1 123.67(17) 2_656 . ?
N1 C(A2 C(M1 125.58(17) . . ?
N1 C(A2 C(B2 110.92(15) . . ?
C(M1 C(A2 C(B2 123.44(17) . . ?
N2 C(A3 C(M1 125.78(16) . . ?
N2 C(A3 C(B3 110.83(16) . . ?
C(M1 C(A3 C(B3 123.38(17) . . ?
N2 C(A4 C(M2 125.65(16) . . ?
N2 C(A4 C(B4 110.81(16) . . ?
C(M2 C(A4 C(B4 123.48(17) . . ?
C(B2 C(B1 C(A1 107.03(16) . . ?
C(B2 C(B1 H(BA 126.5 . . ?
C(A1 C(B1 H(BA 126.5 . . ?
C(B1 C(B2 C(A2 106.60(17) . . ?
C(B1 C(B2 H(BB 126.7 . . ?
C(A2 C(B2 H(BB 126.7 . . ?
C(B4 C(B3 C(A3 106.75(17) . . ?
C(B4 C(B3 H(BC 126.6 . . ?
C(A3 C(B3 H(BC 126.6 . . ?
C(B3 C(B4 C(A4 106.86(16) . . ?
C(B3 C(B4 H(BD 126.6 . . ?
C(A4 C(B4 H(BD 126.6 . . ?
C(A3 C(M1 C(A2 123.39(17) . . ?
C(A3 C(M1 C5 118.25(16) . . ?
C(A2 C(M1 C5 118.36(16) . . ?
C(A4 C(M2 C(A1 122.90(17) . 2_656 ?
C(A4 C(M2 C16 117.92(16) . . ?
C(A1 C(M2 C16 119.14(17) 2_656 . ?
C10 C5 C6 118.74(18) . . ?
C10 C5 C(M1 120.42(18) . . ?
C6 C5 C(M1 120.84(17) . . ?
C5 C6 C7 120.2(2) . . ?
C5 C6 N5 118.15(17) . . ?
C7 C6 N5 121.6(2) . . ?
C8 C7 C6 119.6(2) . . ?
C8 C7 H7A 120.2 . . ?
C6 C7 H7A 120.2 . . ?
C9 C8 C7 120.8(2) . . ?
C9 C8 H8A 119.6 . . ?
C7 C8 H8A 119.6 . . ?
C8 C9 C10 119.8(2) . . ?
C8 C9 H9A 120.1 . . ?
C10 C9 H9A 120.1 . . ?
C9 C10 C5 120.8(2) . . ?
C9 C10 H10A 119.6 . . ?
C5 C10 H10A 119.6 . . ?
O1 C11 N5 121.2(2) . . ?
O1 C11 C12 120.7(2) . . ?
N5 C11 C12 118.11(18) . . ?
C15 C12 C11 113.82(19) . . ?
C15 C12 C14 110.1(2) . . ?
C11 C12 C14 107.27(17) . . ?
C15 C12 C13 110.2(2) . . ?
C11 C12 C13 105.8(2) . . ?
C14 C12 C13 109.5(2) . . ?
C12 C13 H13A 109.5 . . ?
C12 C13 H13B 109.5 . . ?
H13A C13 H13B 109.5 . . ?
C12 C13 H13C 109.5 . . ?
H13A C13 H13C 109.5 . . ?
H13B C13 H13C 109.5 . . ?
C12 C14 H14A 109.5 . . ?
C12 C14 H14B 109.5 . . ?
H14A C14 H14B 109.5 . . ?
C12 C14 H14C 109.5 . . ?
H14A C14 H14C 109.5 . . ?
H14B C14 H14C 109.5 . . ?
C12 C15 H15A 109.5 . . ?
C12 C15 H15B 109.5 . . ?
H15A C15 H15B 109.5 . . ?
C12 C15 H15C 109.5 . . ?
H15A C15 H15C 109.5 . . ?
H15B C15 H15C 109.5 . . ?
C21 C16 C17 119.06(18) . . ?
C21 C16 C(M2 120.79(18) . . ?
C17 C16 C(M2 120.10(17) . . ?
C18 C17 C16 120.2(2) . . ?
C18 C17 N6 123.1(2) . . ?
C16 C17 N6 116.63(16) . . ?
C19 C18 C17 119.4(2) . . ?
C19 C18 H18A 120.3 . . ?
C17 C18 H18A 120.3 . . ?
C20 C19 C18 121.2(2) . . ?
C20 C19 H19A 119.4 . . ?
C18 C19 H19A 119.4 . . ?
C19 C20 C21 119.5(2) . . ?
C19 C20 H20A 120.2 . . ?
C21 C20 H20A 120.2 . . ?
C16 C21 C20 120.5(2) . . ?
C16 C21 H21A 119.7 . . ?
C20 C21 H21A 119.7 . . ?
O2 C22 N6 122.8(3) . . ?
O2 C22 C23 121.8(2) . . ?
N6 C22 C23 115.3(2) . . ?
C24 C23 C22 108.7(2) . . ?
C24 C23 C26 108.3(2) . . ?
C22 C23 C26 114.71(19) . . ?
C24 C23 C25 109.9(2) . . ?
C22 C23 C25 105.6(2) . . ?
C26 C23 C25 109.5(2) . . ?
C23 C24 H24A 109.5 . . ?
C23 C24 H24B 109.5 . . ?
H24A C24 H24B 109.5 . . ?
C23 C24 H24C 109.5 . . ?
H24A C24 H24C 109.5 . . ?
H24B C24 H24C 109.5 . . ?
C23 C25 H25A 109.5 . . ?
C23 C25 H25B 109.5 . . ?
H25A C25 H25B 109.5 . . ?
C23 C25 H25C 109.5 . . ?
H25A C25 H25C 109.5 . . ?
H25B C25 H25C 109.5 . . ?
C23 C26 H26A 109.5 . . ?
C23 C26 H26B 109.5 . . ?
H26A C26 H26B 109.5 . . ?
C23 C26 H26C 109.5 . . ?
H26A C26 H26C 109.5 . . ?
H26B C26 H26C 109.5 . . ?
C1 C2 N4 105.0(4) . . ?
C1 C2 H2A 127.5 . . ?
N4 C2 H2A 127.5 . . ?
C2 C1 N3 111.0(4) . . ?
C2 C1 N3 104.2(4) . 2_656 ?
N3 C1 N3 7.2(2) . 2_656 ?
C2 C1 H1A 124.5 . . ?
N3 C1 H1A 124.5 . . ?
N3 C1 H1A 131.3 2_656 . ?
N3 C3 N3 20.1(3) 2_656 . ?
N3 C3 N4 130.0(4) 2_656 . ?
N3 C3 N4 110.4(4) . . ?
N3 C3 C4 107.4(4) 2_656 . ?
N3 C3 C4 127.2(4) . . ?
N4 C3 C4 122.5(3) . . ?
C3 C4 H4A 109.5 . . ?
C3 C4 H4B 109.5 . . ?
H4A C4 H4B 109.5 . . ?
C3 C4 H4C 109.5 . . ?
H4A C4 H4C 109.5 . . ?
H4B C4 H4C 109.5 . . ?
N3 N3 C3 111.1(4) 2_656 2_656 ?
N3 N3 C3 48.8(3) 2_656 . ?
C3 N3 C3 63.3(5) 2_656 . ?
N3 N3 C1 152.0(9) 2_656 . ?
C3 N3 C1 41.6(3) 2_656 . ?
C3 N3 C1 104.9(3) . . ?
N3 N3 C1 20.8(7) 2_656 2_656 ?
C3 N3 C1 91.8(3) 2_656 2_656 ?
C3 N3 C1 28.6(2) . 2_656 ?
C1 N3 C1 133.4(4) . 2_656 ?
N3 N3 Co1 83.49(10) 2_656 . ?
C3 N3 Co1 164.3(5) 2_656 . ?
C3 N3 Co1 132.0(3) . . ?
C1 N3 Co1 123.1(3) . . ?
C1 N3 Co1 103.4(2) 2_656 . ?
C3 N4 C3 56.2(4) . 2_656 ?
C3 N4 C2 52.6(2) . 2_656 ?
C3 N4 C2 108.7(3) 2_656 2_656 ?
C3 N4 C2 108.7(3) . . ?
C3 N4 C2 52.6(2) 2_656 . ?
C2 N4 C2 161.3(4) 2_656 . ?
C3 N4 H4D 125.6 . . ?
C3 N4 H4D 177.5 2_656 . ?
C2 N4 H4D 73.1 2_656 . ?
C2 N4 H4D 125.6 . . ?
O1S C1S C1S 122.4(2) . 2_655 ?
C2S C3S C2S 77(3) 2_655 . ?
C2S C3S C2SB 17.4(17) 2_655 2_655 ?
C2S C3S C2SB 86.3(18) . 2_655 ?
C2S C3S C2SB 86.3(18) 2_655 . ?
C2S C3S C2SB 17.4(17) . . ?
C2SB C3S C2SB 98.7(15) 2_655 . ?
C2S C3S O2S 36.6(18) 2_655 2_655 ?
C2S C3S O2S 108(2) . 2_655 ?
C2SB C3S O2S 41.2(15) 2_655 2_655 ?
C2SB C3S O2S 109.6(16) . 2_655 ?
C2S C3S O2S 108(2) 2_655 . ?
C2S C3S O2S 36.6(18) . . ?
C2SB C3S O2S 109.6(16) 2_655 . ?
C2SB C3S O2S 41.2(15) . . ?
O2S C3S O2S 143(2) 2_655 . ?
C2S O2S C3S 31.1(14) . . ?
C3S C2S O2S 112(3) . . ?
C3S C2S C2S 51.4(16) . 2_655 ?
O2S C2S C2S 146(4) . 2_655 ?
C3S C2SB O2SB 96.1(12) . . ?

loop_
_geom_bond_atom_site_label_1
_geom_bond_atom_site_label_2
_geom_bond_distance
_geom_bond_site_symmetry_2
_geom_bond_publ_flag
Co1 N2 1.9758(14) . ?
Co1 N2 1.9758(14) 2_656 ?
Co1 N1 1.9813(15) 2_656 ?
Co1 N1 1.9813(15) . ?
Co1 N3 2.145(3) . ?
Co1 N3 2.145(3) 2_656 ?
N1 C(A2 1.373(2) . ?
N1 C(A1 1.379(2) . ?
N2 C(A3 1.373(2) . ?
N2 C(A4 1.377(2) . ?
N5 C11 1.344(3) . ?
N5 C6 1.410(3) . ?
N5 H5A 0.8800 . ?
N6 C22 1.341(3) . ?
N6 C17 1.413(3) . ?
N6 H6A 0.8800 . ?
O1 C11 1.207(3) . ?
O2 C22 1.221(3) . ?
C(A1 C(M2 1.390(3) 2_656 ?
C(A1 C(B1 1.437(3) . ?
C(A2 C(M1 1.391(2) . ?
C(A2 C(B2 1.441(3) . ?
C(A3 C(M1 1.388(3) . ?
C(A3 C(B3 1.443(2) . ?
C(A4 C(M2 1.385(3) . ?
C(A4 C(B4 1.439(2) . ?
C(B1 C(B2 1.347(3) . ?
C(B1 H(BA 0.9500 . ?
C(B2 H(BB 0.9500 . ?
C(B3 C(B4 1.345(3) . ?
C(B3 H(BC 0.9500 . ?
C(B4 H(BD 0.9500 . ?
C(M1 C5 1.494(2) . ?
C(M2 C(A1 1.390(3) 2_656 ?
C(M2 C16 1.501(2) . ?
C5 C10 1.391(3) . ?
C5 C6 1.393(3) . ?
C6 C7 1.394(3) . ?
C7 C8 1.379(4) . ?
C7 H7A 0.9500 . ?
C8 C9 1.372(4) . ?
C8 H8A 0.9500 . ?
C9 C10 1.382(3) . ?
C9 H9A 0.9500 . ?
C10 H10A 0.9500 . ?
C11 C12 1.524(3) . ?
C12 C15 1.521(3) . ?
C12 C14 1.525(3) . ?
C12 C13 1.537(3) . ?
C13 H13A 0.9800 . ?
C13 H13B 0.9800 . ?
C13 H13C 0.9800 . ?
C14 H14A 0.9800 . ?
C14 H14B 0.9800 . ?
C14 H14C 0.9800 . ?
C15 H15A 0.9800 . ?
C15 H15B 0.9800 . ?
C15 H15C 0.9800 . ?
C16 C21 1.386(3) . ?
C16 C17 1.398(3) . ?
C17 C18 1.396(3) . ?
C18 C19 1.375(4) . ?
C18 H18A 0.9500 . ?
C19 C20 1.374(4) . ?
C19 H19A 0.9500 . ?
C20 C21 1.394(3) . ?
C20 H20A 0.9500 . ?
C21 H21A 0.9500 . ?
C22 C23 1.532(4) . ?
C23 C24 1.531(3) . ?
C23 C26 1.532(4) . ?
C23 C25 1.534(3) . ?
C24 H24A 0.9800 . ?
C24 H24B 0.9800 . ?
C24 H24C 0.9800 . ?
C25 H25A 0.9800 . ?
C25 H25B 0.9800 . ?
C25 H25C 0.9800 . ?
C26 H26A 0.9800 . ?
C26 H26B 0.9800 . ?
C26 H26C 0.9800 . ?
C2 C1 1.343(6) . ?
C2 N4 1.360(4) . ?
C2 H2A 0.9500 . ?
C1 N3 1.381(6) . ?
C1 N3 1.825(7) 2_656 ?
C1 H1A 0.9500 . ?
C3 N3 1.065(5) 2_656 ?
C3 N3 1.321(5) . ?
C3 N4 1.349(4) . ?
C3 C4 1.477(6) . ?
C4 H4A 0.9800 . ?
C4 H4B 0.9800 . ?
C4 H4C 0.9800 . ?
N3 N3 0.487(8) 2_656 ?
N3 C3 1.065(5) 2_656 ?
N3 C1 1.825(7) 2_656 ?
N4 C3 1.349(4) 2_656 ?
N4 C2 1.360(4) 2_656 ?
N4 H4D 0.8800 . ?
O1S C1S 1.332(5) . ?
C1S C1S 1.505(7) 2_655 ?
C3S C2S 0.98(2) 2_655 ?
C3S C2S 0.98(2) . ?
C3S C2SB 1.367(15) 2_655 ?
C3S C2SB 1.367(15) . ?
C3S O2S 1.76(2) 2_655 ?
C3S O2S 1.76(2) . ?
O2S C2S 1.13(3) . ?
C2S C2S 1.22(5) 2_655 ?
O2SB C2SB 1.45(2) . ?
